data_7227758
loop_
_publ_author_name
'Huang, Guo-Zhen'
'Zou, Xin'
'Zhu, Zhi-Biao'
'Deng, Zhao-Peng'
'Huo, Li-Hua'
'Gao, Shan'

_publ_section_title
;
 Effect of ligand configurations, secondary Pb--O interactions and
 auxiliary ligands on Pb(ii)--mono/disulfonate complexes: syntheses,
 structures, and luminescence properties
;
_journal_issue 13
_journal_name_full CrystEngComm
_journal_page_first 1778
_journal_paper_doi 10.1039/C7CE00071E
_journal_volume 19
_journal_year 2017
_chemical_formula_moiety 'C6 H5 Cl O5 Pb S, 0.5(C10 H8 N2)'
_chemical_formula_sum 'C11 H9 Cl N O5 Pb S'
_chemical_formula_weight 509.91
_chemical_name_systematic
; 
 ? 
;
_space_group_IT_number 15
_symmetry_cell_setting monoclinic
_symmetry_space_group_name_Hall '-C 2yc'
_symmetry_space_group_name_H-M 'C 1 2/c 1'
_atom_sites_solution_hydrogens geom
_atom_sites_solution_primary direct
_atom_sites_solution_secondary difmap
_audit_creation_method SHELXL-97
_audit_update_record
;
2014-06-26 deposited with the CCDC.
2017-02-27 downloaded from the CCDC.
;
_cell_angle_alpha 90.00
_cell_angle_beta 101.332(4)
_cell_angle_gamma 90.00
_cell_formula_units_Z 8
_cell_length_a 33.4445(16)
_cell_length_b 10.3580(5)
_cell_length_c 7.9750(3)
_cell_measurement_reflns_used 1692
_cell_measurement_temperature 295(2)
_cell_measurement_theta_max 25.98
_cell_measurement_theta_min 3.92
_cell_volume 2708.8(2)
_computing_cell_refinement
;
CrysAlis Pro (Agilent, 2013)
;
_computing_data_collection
;
CrysAlis Pro (Agilent, 2013)
;
_computing_data_reduction
;
CrysAlis Pro (Agilent, 2013)
;
_computing_molecular_graphics '(K. Brandenburg, Diamond 3.1, 2009)'
_computing_publication_material '(K. Brandenburg, Diamond 3.1, 2009)'
_computing_structure_refinement 'SHELXL-97 (Sheldrick, 1997)'
_computing_structure_solution 'SHELXS-97 (Sheldrick, 1990)'
_diffrn_ambient_temperature 295(2)
_diffrn_detector_area_resol_mean 16.1954
_diffrn_measured_fraction_theta_full 0.990
_diffrn_measured_fraction_theta_max 0.990
_diffrn_measurement_device_type 'Xcalibur, Eos'
_diffrn_measurement_method '\w scans'
_diffrn_radiation_monochromator graphite
_diffrn_radiation_source 'Enhance (Mo) X-ray Source'
_diffrn_radiation_type MoK\a
_diffrn_radiation_wavelength 0.71073
_diffrn_reflns_av_R_equivalents 0.0409
_diffrn_reflns_av_sigmaI/netI 0.0811
_diffrn_reflns_limit_h_max 41
_diffrn_reflns_limit_h_min -29
_diffrn_reflns_limit_k_max 10
_diffrn_reflns_limit_k_min -12
_diffrn_reflns_limit_l_max 8
_diffrn_reflns_limit_l_min -9
_diffrn_reflns_number 4380
_diffrn_reflns_theta_full 26.00
_diffrn_reflns_theta_max 26.00
_diffrn_reflns_theta_min 3.42
_exptl_absorpt_coefficient_mu 12.825
_exptl_absorpt_correction_T_max 0.2191
_exptl_absorpt_correction_T_min 0.1737
_exptl_absorpt_correction_type multi-scan
_exptl_absorpt_process_details
; 
CrysAlis Pro (Agilent, 2013)
Empirical absorption correction using spherical harmonics,
 implemented in SCALE3 ABSPACK scaling algorithm. 
;
_exptl_crystal_colour colorless
_exptl_crystal_density_diffrn 2.501
_exptl_crystal_density_method 'not measured'
_exptl_crystal_description prism
_exptl_crystal_F_000 1895
_exptl_crystal_size_max 0.21
_exptl_crystal_size_mid 0.19
_exptl_crystal_size_min 0.17
_refine_diff_density_max 1.339
_refine_diff_density_min -1.397
_refine_diff_density_rms 0.430
_refine_ls_extinction_method none
_refine_ls_goodness_of_fit_ref 1.024
_refine_ls_hydrogen_treatment mixed
_refine_ls_matrix_type full
_refine_ls_number_parameters 187
_refine_ls_number_reflns 2632
_refine_ls_number_restraints 3
_refine_ls_restrained_S_all 1.023
_refine_ls_R_factor_all 0.0768
_refine_ls_R_factor_gt 0.0621
_refine_ls_shift/su_max 0.000
_refine_ls_shift/su_mean 0.000
_refine_ls_structure_factor_coef Fsqd
_refine_ls_weighting_details 'calc w=1/[\s^2^(Fo^2^)+(0.1206P)^2^+0.0000P] where P=(Fo^2^+2Fc^2^)/3'
_refine_ls_weighting_scheme calc
_refine_ls_wR_factor_gt 0.1739
_refine_ls_wR_factor_ref 0.1876
_reflns_number_gt 2129
_reflns_number_total 2632
_reflns_threshold_expression >2sigma(I)
_cod_data_source_file c7ce00071e2.cif
_cod_data_source_block complex4
_cod_depositor_comments 'Adding full bibliography for 7227757--7227764.cif.'
_cod_original_sg_symbol_H-M 'C 2/c'
_cod_database_code 7227758

loop_
_symmetry_equiv_pos_as_xyz
'x, y, z'
'-x, y, -z+1/2'
'x+1/2, y+1/2, z'
'-x+1/2, y+1/2, -z+1/2'
'-x, -y, -z'
'x, -y, z-1/2'
'-x+1/2, -y+1/2, -z'
'x+1/2, -y+1/2, z-1/2'

loop_
_atom_site_label
_atom_site_type_symbol
_atom_site_fract_x
_atom_site_fract_y
_atom_site_fract_z
_atom_site_U_iso_or_equiv
_atom_site_adp_type
_atom_site_occupancy
_atom_site_symmetry_multiplicity
_atom_site_calc_flag
_atom_site_refinement_flags
Pb1 Pb -0.231161(15) 0.07299(4) 0.03462(6) 0.0216(2) Uani 1 1 d .
Cl1 Cl -0.04261(14) 0.4094(5) 0.0082(8) 0.0619(14) Uani 1 1 d .
S1 S -0.19964(11) 0.2999(3) -0.2891(4) 0.0240(7) Uani 1 1 d .
O1 O -0.2159(3) 0.1705(9) -0.2706(12) 0.032(2) Uani 1 1 d .
O1W O -0.1825(3) 0.0873(9) 0.3515(15) 0.030(2) Uani 1 1 d D
H1W1 H -0.189(4) 0.162(6) 0.38(2) 0.045 Uiso 1 1 d D
H1W2 H -0.1568(10) 0.085(11) 0.36(2) 0.045 Uiso 1 1 d D
O2 O -0.1808(3) 0.3120(10) -0.4325(12) 0.032(2) Uani 1 1 d .
O3 O -0.2302(3) 0.4020(10) -0.2831(12) 0.030(2) Uani 1 1 d .
O4 O -0.2106(3) 0.2977(8) 0.0706(11) 0.027(2) Uani 1 1 d .
C1 C -0.1607(4) 0.3257(13) -0.1065(17) 0.024(3) Uani 1 1 d .
C2 C -0.1728(4) 0.3253(12) 0.0553(16) 0.028(3) Uani 1 1 d .
C3 C -0.1435(5) 0.3538(13) 0.1947(19) 0.032(3) Uani 1 1 d .
H3A H -0.1502 0.3555 0.3024 0.038 Uiso 1 1 calc R
C4 C -0.1040(5) 0.3802(16) 0.179(2) 0.035(3) Uani 1 1 d .
H4A H -0.0844 0.3999 0.2757 0.042 Uiso 1 1 calc R
C5 C -0.0934(5) 0.3774(17) 0.021(2) 0.041(4) Uani 1 1 d .
C6 C -0.1208(4) 0.3542(15) -0.1206(18) 0.032(3) Uani 1 1 d .
H6A H -0.1135 0.3570 -0.2272 0.038 Uiso 1 1 calc R
N1 N -0.1023(5) 0.0606(17) 0.512(2) 0.055(5) Uani 1 1 d .
C7 C -0.0829(8) -0.044(2) 0.578(4) 0.079(8) Uani 1 1 d .
H7A H -0.0975 -0.1213 0.5622 0.095 Uiso 1 1 calc R
C8 C -0.0443(8) -0.0509(18) 0.665(3) 0.063(6) Uani 1 1 d .
H8A H -0.0329 -0.1303 0.7016 0.075 Uiso 1 1 calc R
C9 C -0.0218(5) 0.0599(15) 0.698(3) 0.042(4) Uani 1 1 d .
C10 C -0.0405(7) 0.172(2) 0.645(3) 0.068(6) Uani 1 1 d .
H10A H -0.0273 0.2500 0.6703 0.081 Uiso 1 1 calc R
C11 C -0.0796(8) 0.167(2) 0.552(3) 0.076(7) Uani 1 1 d .
H11A H -0.0915 0.2454 0.5118 0.091 Uiso 1 1 calc R

loop_
_atom_site_aniso_label
_atom_site_aniso_U_11
_atom_site_aniso_U_22
_atom_site_aniso_U_33
_atom_site_aniso_U_23
_atom_site_aniso_U_13
_atom_site_aniso_U_12
Pb1 0.0199(4) 0.0229(4) 0.0214(4) 0.00046(16) 0.0025(2) 0.00082(19)
Cl1 0.015(2) 0.092(4) 0.076(4) 0.014(3) 0.002(2) -0.014(2)
S1 0.0279(19) 0.0233(17) 0.0210(16) 0.0012(12) 0.0051(14) 0.0008(13)
O1 0.054(7) 0.026(5) 0.017(5) 0.000(4) 0.005(5) -0.008(5)
O1W 0.008(5) 0.030(6) 0.047(7) -0.007(4) -0.008(5) -0.002(4)
O2 0.029(6) 0.048(6) 0.023(5) -0.006(4) 0.013(4) -0.007(5)
O3 0.021(5) 0.044(6) 0.025(5) 0.001(4) 0.004(4) 0.010(4)
O4 0.025(6) 0.046(6) 0.021(5) -0.009(4) 0.011(4) -0.009(5)
C1 0.018(7) 0.029(7) 0.023(7) -0.002(5) -0.003(5) -0.011(6)
C2 0.018(7) 0.045(9) 0.028(8) 0.004(6) 0.006(6) -0.013(7)
C3 0.035(9) 0.024(7) 0.040(8) 0.004(6) 0.017(7) -0.003(6)
C4 0.023(8) 0.040(8) 0.042(9) -0.003(7) 0.004(7) -0.004(7)
C5 0.026(8) 0.037(9) 0.060(11) 0.009(8) 0.013(8) -0.008(7)
C6 0.021(8) 0.047(9) 0.029(8) 0.005(6) 0.007(6) -0.010(7)
N1 0.023(9) 0.082(13) 0.050(10) 0.013(8) -0.019(7) -0.006(8)
C7 0.044(14) 0.065(14) 0.11(2) -0.016(14) -0.033(13) -0.018(12)
C8 0.056(15) 0.038(10) 0.086(17) -0.004(10) -0.007(12) -0.006(10)
C9 0.023(10) 0.051(11) 0.050(11) 0.005(8) 0.000(8) -0.002(7)
C10 0.054(13) 0.054(12) 0.077(16) 0.006(11) -0.032(11) -0.001(11)
C11 0.074(17) 0.072(15) 0.072(16) 0.016(12) -0.008(13) 0.016(14)

loop_
_atom_type_symbol
_atom_type_description
_atom_type_scat_dispersion_real
_atom_type_scat_dispersion_imag
_atom_type_scat_source
C C 0.0033 0.0016 'International Tables Vol C Tables 4.2.6.8 and 6.1.1.4'
H H 0.0000 0.0000 'International Tables Vol C Tables 4.2.6.8 and 6.1.1.4'
Cl Cl 0.1484 0.1585 'International Tables Vol C Tables 4.2.6.8 and 6.1.1.4'
N N 0.0061 0.0033 'International Tables Vol C Tables 4.2.6.8 and 6.1.1.4'
O O 0.0106 0.0060 'International Tables Vol C Tables 4.2.6.8 and 6.1.1.4'
Pb Pb -3.3944 10.1111 'International Tables Vol C Tables 4.2.6.8 and 6.1.1.4'
S S 0.1246 0.1234 'International Tables Vol C Tables 4.2.6.8 and 6.1.1.4'

loop_
_geom_angle_atom_site_label_1
_geom_angle_atom_site_label_2
_geom_angle_atom_site_label_3
_geom_angle
_geom_angle_site_symmetry_1
_geom_angle_site_symmetry_3
O4 Pb1 O4 72.2(3) 7_455 .
O4 Pb1 O3 73.5(3) 7_455 7_455
O4 Pb1 O3 89.2(3) . 7_455
O4 Pb1 O1W 126.5(3) 7_455 .
O4 Pb1 O1W 74.6(3) . .
O3 Pb1 O1W 65.2(3) 7_455 .
O4 Pb1 O1 76.4(3) 7_455 .
O4 Pb1 O1 70.0(3) . .
O3 Pb1 O1 147.5(3) 7_455 .
O1W Pb1 O1 127.8(3) . .
O4 Pb1 O3 82.7(3) 7_455 4_444
O4 Pb1 O3 140.6(3) . 4_444
O3 Pb1 O3 112.6(3) 7_455 4_444
O1W Pb1 O3 143.8(3) . 4_444
O1 Pb1 O3 74.9(3) . 4_444
O4 Pb1 O1W 130.1(3) 7_455 6
O4 Pb1 O1W 115.6(3) . 6
O3 Pb1 O1W 148.8(3) 7_455 6
O1W Pb1 O1W 101.8(3) . 6
O1 Pb1 O1W 63.3(3) . 6
O3 Pb1 O1W 60.2(3) 4_444 6
O4 Pb1 O1 135.4(3) 7_455 6_556
O4 Pb1 O1 137.8(3) . 6_556
O3 Pb1 O1 75.1(3) 7_455 6_556
O1W Pb1 O1 63.2(3) . 6_556
O1 Pb1 O1 136.9(3) . 6_556
O3 Pb1 O1 81.0(3) 4_444 6_556
O1W Pb1 O1 73.8(3) 6 6_556
O4 Pb1 Pb1 36.58(19) 7_455 7_455
O4 Pb1 Pb1 35.7(2) . 7_455
O3 Pb1 Pb1 79.5(2) 7_455 7_455
O1W Pb1 Pb1 101.4(2) . 7_455
O1 Pb1 Pb1 69.0(2) . 7_455
O3 Pb1 Pb1 113.9(2) 4_444 7_455
O1W Pb1 Pb1 131.7(2) 6 7_455
O1 Pb1 Pb1 154.07(17) 6_556 7_455
O4 Pb1 Pb1 91.2(2) 7_455 6
O4 Pb1 Pb1 113.5(2) . 6
O3 Pb1 Pb1 147.7(2) 7_455 6
O1W Pb1 Pb1 140.9(2) . 6
O1 Pb1 Pb1 43.52(19) . 6
O3 Pb1 Pb1 35.82(19) 4_444 6
O1W Pb1 Pb1 39.3(2) 6 6
O1 Pb1 Pb1 99.05(17) 6_556 6
Pb1 Pb1 Pb1 105.163(16) 7_455 6
O4 Pb1 Pb1 112.3(2) 7_455 6_556
O4 Pb1 Pb1 106.3(2) . 6_556
O3 Pb1 Pb1 39.3(2) 7_455 6_556
O1W Pb1 Pb1 42.5(2) . 6_556
O1 Pb1 Pb1 169.5(2) . 6_556
O3 Pb1 Pb1 111.19(19) 4_444 6_556
O1W Pb1 Pb1 111.7(2) 6 6_556
O1 Pb1 Pb1 40.29(17) 6_556 6_556
Pb1 Pb1 Pb1 114.101(17) 7_455 6_556
Pb1 Pb1 Pb1 138.47(2) 6 6_556
O2 S1 O1 113.3(6) . .
O2 S1 O3 112.5(6) . .
O1 S1 O3 112.2(6) . .
O2 S1 C1 106.2(6) . .
O1 S1 C1 106.4(6) . .
O3 S1 C1 105.5(6) . .
S1 O1 Pb1 123.9(5) . .
S1 O1 Pb1 139.2(5) . 6
Pb1 O1 Pb1 96.2(3) . 6
Pb1 O1W Pb1 98.2(3) . 6_556
Pb1 O1W H1W1 98(10) . .
Pb1 O1W H1W1 101(10) 6_556 .
Pb1 O1W H1W2 117(10) . .
Pb1 O1W H1W2 128(10) 6_556 .
H1W1 O1W H1W2 109.7(19) . .
S1 O3 Pb1 123.4(5) . 7_455
S1 O3 Pb1 130.9(5) . 4_454
Pb1 O3 Pb1 104.9(3) 7_455 4_454
C2 O4 Pb1 125.2(8) . 7_455
C2 O4 Pb1 116.7(8) . .
Pb1 O4 Pb1 107.8(3) 7_455 .
C6 C1 C2 121.4(12) . .
C6 C1 S1 121.7(10) . .
C2 C1 S1 116.7(9) . .
O4 C2 C3 121.3(11) . .
O4 C2 C1 122.0(10) . .
C3 C2 C1 116.7(11) . .
C2 C3 C4 121.3(13) . .
C2 C3 H3A 119.4 . .
C4 C3 H3A 119.4 . .
C5 C4 C3 120.1(15) . .
C5 C4 H4A 119.9 . .
C3 C4 H4A 119.9 . .
C6 C5 C4 121.6(15) . .
C6 C5 Cl1 120.1(12) . .
C4 C5 Cl1 118.4(14) . .
C5 C6 C1 118.8(13) . .
C5 C6 H6A 120.6 . .
C1 C6 H6A 120.6 . .
C7 N1 C11 112.1(19) . .
N1 C7 C8 126(2) . .
N1 C7 H7A 116.8 . .
C8 C7 H7A 116.8 . .
C7 C8 C9 120(2) . .
C7 C8 H8A 120.2 . .
C9 C8 H8A 120.2 . .
C10 C9 C8 117(2) . .
C10 C9 C9 120.5(13) . 2_556
C8 C9 C9 122.3(13) . 2_556
C9 C10 C11 119(2) . .
C9 C10 H10A 120.7 . .
C11 C10 H10A 120.7 . .
N1 C11 C10 126(2) . .
N1 C11 H11A 117.0 . .
C10 C11 H11A 117.0 . .

loop_
_geom_bond_atom_site_label_1
_geom_bond_atom_site_label_2
_geom_bond_distance
_geom_bond_site_symmetry_2
Pb1 O4 2.377(9) 7_455
Pb1 O4 2.429(8) .
Pb1 O3 2.582(9) 7_455
Pb1 O1W 2.728(11) .
Pb1 O1 2.774(9) .
Pb1 O3 2.794(10) 4_444
Pb1 O1W 2.912(11) 6
Pb1 O1 2.954(9) 6_556
Cl1 C5 1.753(16) .
S1 O2 1.416(9) .
S1 O1 1.464(10) .
S1 O3 1.479(10) .
S1 C1 1.773(14) .
O1 Pb1 2.954(9) 6
O1W Pb1 2.912(11) 6_556
O1W H1W1 0.85(9) .
O1W H1W2 0.85(9) .
O3 Pb1 2.582(9) 7_455
O3 Pb1 2.794(10) 4_454
O4 C2 1.323(14) .
O4 Pb1 2.377(9) 7_455
C1 C6 1.392(18) .
C1 C2 1.427(17) .
C2 C3 1.36(2) .
C3 C4 1.38(2) .
C3 H3A 0.9300 .
C4 C5 1.38(2) .
C4 H4A 0.9300 .
C5 C6 1.33(2) .
C6 H6A 0.9300 .
N1 C7 1.32(3) .
N1 C11 1.34(3) .
C7 C8 1.34(3) .
C7 H7A 0.9300 .
C8 C9 1.37(3) .
C8 H8A 0.9300 .
C9 C10 1.34(2) .
C9 C9 1.53(4) 2_556
C10 C11 1.37(3) .
C10 H10A 0.9300 .
C11 H11A 0.9300 .

loop_
_geom_hbond_atom_site_label_D
_geom_hbond_atom_site_label_H
_geom_hbond_atom_site_label_A
_geom_hbond_distance_DH
_geom_hbond_distance_HA
_geom_hbond_distance_DA
_geom_hbond_angle_DHA
_geom_hbond_site_symmetry_A
O1W H1W1 O2 0.85(9) 2.14(9) 2.889(13) 146(15) 1_556
O1W H1W2 N1 0.85(9) 2.01(11) 2.750(19) 145(18) .

loop_
_geom_torsion_atom_site_label_1
_geom_torsion_atom_site_label_2
_geom_torsion_atom_site_label_3
_geom_torsion_atom_site_label_4
_geom_torsion
_geom_torsion_site_symmetry_1
_geom_torsion_site_symmetry_4
O2 S1 O1 Pb1 158.3(6) . .
O3 S1 O1 Pb1 -72.8(8) . .
C1 S1 O1 Pb1 42.0(9) . .
O2 S1 O1 Pb1 -10.0(12) . 6
O3 S1 O1 Pb1 118.9(9) . 6
C1 S1 O1 Pb1 -126.3(9) . 6
O4 Pb1 O1 S1 81.1(7) 7_455 .
O4 Pb1 O1 S1 5.3(7) . .
O3 Pb1 O1 S1 58.5(11) 7_455 .
O1W Pb1 O1 S1 -44.9(9) . .
O3 Pb1 O1 S1 167.0(8) 4_444 .
O1W Pb1 O1 S1 -129.1(9) 6 .
O1 Pb1 O1 S1 -134.6(3) 6_556 .
Pb1 Pb1 O1 S1 43.4(7) 7_455 .
Pb1 Pb1 O1 S1 -172.4(10) 6 .
Pb1 Pb1 O1 S1 -65.9(15) 6_556 .
O4 Pb1 O1 Pb1 -106.6(3) 7_455 6
O4 Pb1 O1 Pb1 177.6(4) . 6
O3 Pb1 O1 Pb1 -129.1(5) 7_455 6
O1W Pb1 O1 Pb1 127.5(3) . 6
O3 Pb1 O1 Pb1 -20.6(3) 4_444 6
O1W Pb1 O1 Pb1 43.3(3) 6 6
O1 Pb1 O1 Pb1 37.8(8) 6_556 6
Pb1 Pb1 O1 Pb1 -144.2(3) 7_455 6
Pb1 Pb1 O1 Pb1 106.5(10) 6_556 6
O4 Pb1 O1W Pb1 83.7(4) 7_455 6_556
O4 Pb1 O1W Pb1 137.1(4) . 6_556
O3 Pb1 O1W Pb1 40.7(3) 7_455 6_556
O1 Pb1 O1W Pb1 -174.5(3) . 6_556
O3 Pb1 O1W Pb1 -54.2(6) 4_444 6_556
O1W Pb1 O1W Pb1 -109.3(4) 6 6_556
O1 Pb1 O1W Pb1 -44.5(3) 6_556 6_556
Pb1 Pb1 O1W Pb1 113.3(2) 7_455 6_556
Pb1 Pb1 O1W Pb1 -114.5(3) 6 6_556
O2 S1 O3 Pb1 -175.9(6) . 7_455
O1 S1 O3 Pb1 54.8(8) . 7_455
C1 S1 O3 Pb1 -60.6(8) . 7_455
O2 S1 O3 Pb1 16.0(10) . 4_454
O1 S1 O3 Pb1 -113.3(7) . 4_454
C1 S1 O3 Pb1 131.3(7) . 4_454
O4 Pb1 O4 C2 -147.0(9) 7_455 .
O3 Pb1 O4 C2 140.1(8) 7_455 .
O1W Pb1 O4 C2 75.6(8) . .
O1 Pb1 O4 C2 -65.4(8) . .
O3 Pb1 O4 C2 -93.9(9) 4_444 .
O1W Pb1 O4 C2 -20.3(9) 6 .
O1 Pb1 O4 C2 73.6(9) 6_556 .
Pb1 Pb1 O4 C2 -147.0(9) 7_455 .
Pb1 Pb1 O4 C2 -63.7(8) 6 .
Pb1 Pb1 O4 C2 104.3(8) 6_556 .
O4 Pb1 O4 Pb1 0.0 7_455 7_455
O3 Pb1 O4 Pb1 -72.9(4) 7_455 7_455
O1W Pb1 O4 Pb1 -137.4(4) . 7_455
O1 Pb1 O4 Pb1 81.6(4) . 7_455
O3 Pb1 O4 Pb1 53.1(6) 4_444 7_455
O1W Pb1 O4 Pb1 126.7(3) 6 7_455
O1 Pb1 O4 Pb1 -139.4(3) 6_556 7_455
Pb1 Pb1 O4 Pb1 83.3(3) 6 7_455
Pb1 Pb1 O4 Pb1 -108.7(3) 6_556 7_455
O2 S1 C1 C6 1.2(15) . .
O1 S1 C1 C6 122.2(13) . .
O3 S1 C1 C6 -118.4(13) . .
O2 S1 C1 C2 176.7(10) . .
O1 S1 C1 C2 -62.3(12) . .
O3 S1 C1 C2 57.0(12) . .
Pb1 O4 C2 C3 113.2(12) 7_455 .
Pb1 O4 C2 C3 -106.2(12) . .
Pb1 O4 C2 C1 -67.3(14) 7_455 .
Pb1 O4 C2 C1 73.3(14) . .
C6 C1 C2 O4 -179.7(13) . .
S1 C1 C2 O4 4.8(17) . .
C6 C1 C2 C3 0(2) . .
S1 C1 C2 C3 -175.7(10) . .
O4 C2 C3 C4 178.8(13) . .
C1 C2 C3 C4 -1(2) . .
C2 C3 C4 C5 0(2) . .
C3 C4 C5 C6 2(3) . .
C3 C4 C5 Cl1 -179.1(13) . .
C4 C5 C6 C1 -3(3) . .
Cl1 C5 C6 C1 178.3(12) . .
C2 C1 C6 C5 2(2) . .
S1 C1 C6 C5 177.4(13) . .
C11 N1 C7 C8 -4(5) . .
N1 C7 C8 C9 3(5) . .
C7 C8 C9 C10 2(4) . .
C7 C8 C9 C9 178(3) . 2_556
C8 C9 C10 C11 -4(4) . .
C9 C9 C10 C11 180(2) 2_556 .
C7 N1 C11 C10 1(4) . .
C9 C10 C11 N1 3(4) . .
